data_2205369
loop_
_publ_author_name
'Zhang, Xuanjun'
'Li, Dan'
'Zhou, Xiao-Ping'
'Ng, Seik Weng'

_publ_section_title
;
 Dichlorobis(phenothiazine-\k<i>S</i>)palladium(II)
;
_journal_issue 3
_journal_name_full 'Acta Crystallographica Section E'
_journal_page_first m603
_journal_page_last m605
_journal_paper_doi 10.1107/S1600536805005799
_journal_volume 61
_journal_year 2005
_chemical_formula_iupac '[Pd Cl2 (C12 H9 N S)2]'
_chemical_formula_moiety 'C24 H18 Cl2 N2 Pd S2'
_chemical_formula_sum 'C24 H18 Cl2 N2 Pd S2'
_chemical_formula_weight 575.82
_chemical_name_systematic
;
Dichlorobis(phenothiazine-\kS)palladium(II)
;
_space_group_IT_number 2
_symmetry_cell_setting triclinic
_symmetry_space_group_name_Hall '-P 1'
_symmetry_space_group_name_H-M 'P -1'
_atom_sites_solution_hydrogens geom
_atom_sites_solution_primary direct
_atom_sites_solution_secondary difmap
_audit_creation_method SHELXL-97
_cell_angle_alpha 70.9850(10)
_cell_angle_beta 82.2970(10)
_cell_angle_gamma 86.8600(10)
_cell_formula_units_Z 1
_cell_length_a 7.6036(5)
_cell_length_b 8.8540(5)
_cell_length_c 8.9240(5)
_cell_measurement_reflns_used 3594
_cell_measurement_temperature 295(2)
_cell_measurement_theta_max 27.8
_cell_measurement_theta_min 2.4
_cell_volume 562.84(6)
_computing_cell_refinement 'SAINT (Bruker, 2002)'
_computing_data_collection 'SMART (Bruker, 2002)'
_computing_data_reduction SAINT
_computing_molecular_graphics 'ORTEPII (Johnson, 1976)'
_computing_publication_material SHELXL97
_computing_structure_refinement 'SHELXL97 (Sheldrick, 1997)'
_computing_structure_solution 'SHELXS97 (Sheldrick, 1990)'
_diffrn_ambient_temperature 295(2)
_diffrn_measured_fraction_theta_full 0.975
_diffrn_measured_fraction_theta_max 0.975
_diffrn_measurement_device_type 'Bruker APEX area-detector'
_diffrn_measurement_method '\f and \w'
_diffrn_radiation_monochromator graphite
_diffrn_radiation_source 'fine-focus sealed tube'
_diffrn_radiation_type MoK\a
_diffrn_radiation_wavelength 0.71073
_diffrn_reflns_av_R_equivalents 0.015
_diffrn_reflns_av_sigmaI/netI 0.021
_diffrn_reflns_limit_h_max 9
_diffrn_reflns_limit_h_min -9
_diffrn_reflns_limit_k_max 11
_diffrn_reflns_limit_k_min -11
_diffrn_reflns_limit_l_max 11
_diffrn_reflns_limit_l_min -11
_diffrn_reflns_number 4874
_diffrn_reflns_theta_full 27.50
_diffrn_reflns_theta_max 27.5
_diffrn_reflns_theta_min 2.4
_diffrn_standards_decay_% 0
_diffrn_standards_number 0
_exptl_absorpt_coefficient_mu 1.263
_exptl_absorpt_correction_T_max 0.786
_exptl_absorpt_correction_T_min 0.659
_exptl_absorpt_correction_type multi-scan
_exptl_absorpt_process_details '(SADABS; Bruker, 2002)'
_exptl_crystal_colour Brown
_exptl_crystal_density_diffrn 1.699
_exptl_crystal_density_method 'not measured'
_exptl_crystal_description Block
_exptl_crystal_F_000 288
_exptl_crystal_size_max 0.25
_exptl_crystal_size_mid 0.24
_exptl_crystal_size_min 0.20
_refine_diff_density_max 0.295
_refine_diff_density_min -0.496
_refine_ls_extinction_method none
_refine_ls_goodness_of_fit_ref 1.05
_refine_ls_hydrogen_treatment constr
_refine_ls_matrix_type full
_refine_ls_number_parameters 142
_refine_ls_number_reflns 2526
_refine_ls_number_restraints 0
_refine_ls_restrained_S_all 1.05
_refine_ls_R_factor_all 0.025
_refine_ls_R_factor_gt 0.024
_refine_ls_shift/su_max 0.001
_refine_ls_shift/su_mean 0.000
_refine_ls_structure_factor_coef Fsqd
_refine_ls_weighting_details 'calc w = 1/[\s^2^(Fo^2^)+(0.0423P)^2^+0.0826P] where P = (Fo^2^+2Fc^2^)/3'
_refine_ls_weighting_scheme calc
_refine_ls_wR_factor_gt 0.064
_refine_ls_wR_factor_ref 0.065
_reflns_number_gt 2416
_reflns_number_total 2526
_reflns_threshold_expression I>2\s(I)
_cod_data_source_file su6173.cif
_cod_data_source_block I
_cod_database_code 2205369
_cod_database_fobs_code 2205369

loop_
_symmetry_equiv_pos_as_xyz
'x, y, z'
'-x, -y, -z'

loop_
_atom_site_label
_atom_site_fract_x
_atom_site_fract_y
_atom_site_fract_z
_atom_site_U_iso_or_equiv
_atom_site_adp_type
_atom_site_calc_flag
_atom_site_refinement_flags
_atom_site_occupancy
_atom_site_type_symbol
Pd1 0.5000 0.5000 0.5000 0.02986(8) Uani d S 1 Pd
Cl1 0.40055(7) 0.25433(5) 0.67039(6) 0.04237(12) Uani d . 1 Cl
S1 0.22282(6) 0.59164(5) 0.58532(6) 0.03352(11) Uani d . 1 S
N1 0.3365(2) 0.90820(19) 0.6082(2) 0.0373(3) Uani d . 1 N
H1 0.4085 0.9832 0.5989 0.045 Uiso calc R 1 H
C1 0.2582(2) 0.6331(2) 0.7602(2) 0.0347(4) Uani d . 1 C
C2 0.2318(3) 0.5112(3) 0.9052(3) 0.0477(5) Uani d . 1 C
H2 0.1891 0.4130 0.9101 0.057 Uiso calc R 1 H
C3 0.2694(4) 0.5366(3) 1.0423(3) 0.0609(7) Uani d . 1 C
H3 0.2514 0.4557 1.1401 0.073 Uiso calc R 1 H
C4 0.3335(3) 0.6822(3) 1.0337(3) 0.0547(6) Uani d . 1 C
H4 0.3618 0.6979 1.1257 0.066 Uiso calc R 1 H
C5 0.3562(3) 0.8046(3) 0.8909(3) 0.0455(5) Uani d . 1 C
H5 0.3972 0.9028 0.8875 0.055 Uiso calc R 1 H
C6 0.3179(2) 0.7822(2) 0.7501(2) 0.0348(4) Uani d . 1 C
C7 0.2450(2) 0.9199(2) 0.4802(2) 0.0331(4) Uani d . 1 C
C8 0.2177(3) 1.0687(2) 0.3687(3) 0.0423(4) Uani d . 1 C
H8 0.2639 1.1598 0.3781 0.051 Uiso calc R 1 H
C9 0.1221(3) 1.0808(3) 0.2439(3) 0.0515(5) Uani d . 1 C
H9 0.1060 1.1805 0.1692 0.062 Uiso calc R 1 H
C10 0.0500(3) 0.9477(3) 0.2282(3) 0.0515(5) Uani d . 1 C
H10 -0.0164 0.9579 0.1451 0.062 Uiso calc R 1 H
C11 0.0773(3) 0.7995(3) 0.3369(2) 0.0426(4) Uani d . 1 C
H11 0.0290 0.7092 0.3275 0.051 Uiso calc R 1 H
C12 0.1774(2) 0.7853(2) 0.4607(2) 0.0331(4) Uani d . 1 C

loop_
_atom_site_aniso_label
_atom_site_aniso_U_11
_atom_site_aniso_U_22
_atom_site_aniso_U_33
_atom_site_aniso_U_12
_atom_site_aniso_U_13
_atom_site_aniso_U_23
Pd1 0.03285(12) 0.02316(11) 0.03767(12) -0.00027(7) -0.00666(8) -0.01447(8)
Cl1 0.0466(3) 0.0267(2) 0.0531(3) -0.00279(19) -0.0008(2) -0.0136(2)
S1 0.0325(2) 0.0263(2) 0.0442(2) -0.00182(17) -0.00465(18) -0.01442(18)
N1 0.0392(8) 0.0283(8) 0.0470(9) -0.0062(6) -0.0077(7) -0.0136(7)
C1 0.0339(9) 0.0334(9) 0.0379(9) 0.0022(7) -0.0024(7) -0.0140(7)
C2 0.0561(13) 0.0380(11) 0.0448(11) -0.0024(9) 0.0027(9) -0.0106(9)
C3 0.0766(18) 0.0600(15) 0.0373(11) 0.0066(13) -0.0018(11) -0.0069(10)
C4 0.0603(14) 0.0673(16) 0.0417(11) 0.0105(12) -0.0117(10) -0.0246(11)
C5 0.0478(11) 0.0486(12) 0.0492(12) 0.0048(9) -0.0121(9) -0.0266(10)
C6 0.0299(8) 0.0359(10) 0.0411(10) 0.0025(7) -0.0046(7) -0.0160(8)
C7 0.0308(8) 0.0304(9) 0.0386(9) 0.0023(7) -0.0026(7) -0.0128(7)
C8 0.0419(10) 0.0313(9) 0.0497(11) 0.0025(8) -0.0003(9) -0.0102(8)
C9 0.0495(12) 0.0472(12) 0.0453(11) 0.0110(10) -0.0037(9) -0.0009(9)
C10 0.0470(12) 0.0624(15) 0.0441(11) 0.0097(10) -0.0124(9) -0.0148(10)
C11 0.0377(10) 0.0504(12) 0.0461(11) 0.0025(8) -0.0092(8) -0.0228(9)
C12 0.0287(8) 0.0315(9) 0.0399(9) 0.0023(7) -0.0029(7) -0.0136(7)

loop_
_atom_type_symbol
_atom_type_description
_atom_type_scat_dispersion_real
_atom_type_scat_dispersion_imag
_atom_type_scat_source
C C 0.0033 0.0016 'International Tables Vol C Tables 4.2.6.8 and 6.1.1.4'
H H 0.0000 0.0000 'International Tables Vol C Tables 4.2.6.8 and 6.1.1.4'
N N 0.0061 0.0033 'International Tables Vol C Tables 4.2.6.8 and 6.1.1.4'
S S 0.1246 0.1234 'International Tables Vol C Tables 4.2.6.8 and 6.1.1.4'
Cl Cl 0.1484 0.1585 'International Tables Vol C Tables 4.2.6.8 and 6.1.1.4'
Pd Pd -0.9988 1.0072 'International Tables Vol C Tables 4.2.6.8 and 6.1.1.4'

loop_
_geom_angle_atom_site_label_1
_geom_angle_atom_site_label_2
_geom_angle_atom_site_label_3
_geom_angle_site_symmetry_1
_geom_angle_site_symmetry_3
_geom_angle
_geom_angle_publ_flag
Cl1 Pd1 Cl1 . 2_666 180 yes
Cl1 Pd1 S1 . . 84.05(2) yes
Cl1 Pd1 S1 . 2_666 95.95(2) yes
Cl1 Pd1 S1 2_666 2_666 84.05(2) no
Cl1 Pd1 S1 2_666 . 95.95(2) no
S1 Pd1 S1 . 2_666 180 yes
C12 S1 C1 . . 100.27(9) no
C12 S1 Pd1 . . 110.94(6) no
C1 S1 Pd1 . . 103.66(6) no
C6 N1 C7 . . 123.50(16) no
C6 N1 H1 . . 118.2 no
C7 N1 H1 . . 118.2 no
C6 C1 C2 . . 121.40(19) no
C6 C1 S1 . . 120.39(15) no
C2 C1 S1 . . 118.16(16) no
C3 C2 C1 . . 119.5(2) no
C3 C2 H2 . . 120.2 no
C1 C2 H2 . . 120.2 no
C4 C3 C2 . . 119.8(2) no
C4 C3 H3 . . 120.1 no
C2 C3 H3 . . 120.1 no
C5 C4 C3 . . 120.9(2) no
C5 C4 H4 . . 119.6 no
C3 C4 H4 . . 119.6 no
C4 C5 C6 . . 120.4(2) no
C4 C5 H5 . . 119.8 no
C6 C5 H5 . . 119.8 no
C1 C6 N1 . . 122.44(17) no
C1 C6 C5 . . 117.94(18) no
N1 C6 C5 . . 119.61(18) no
N1 C7 C12 . . 121.39(16) no
N1 C7 C8 . . 120.00(17) no
C12 C7 C8 . . 118.61(17) no
C9 C8 C7 . . 120.0(2) no
C9 C8 H8 . . 120.0 no
C7 C8 H8 . . 120.0 no
C10 C9 C8 . . 121.2(2) no
C10 C9 H9 . . 119.4 no
C8 C9 H9 . . 119.4 no
C9 C10 C11 . . 119.4(2) no
C9 C10 H10 . . 120.3 no
C11 C10 H10 . . 120.3 no
C10 C11 C12 . . 119.9(2) no
C10 C11 H11 . . 120.1 no
C12 C11 H11 . . 120.1 no
C7 C12 C11 . . 120.83(18) no
C7 C12 S1 . . 121.47(14) no
C11 C12 S1 . . 117.64(15) no

loop_
_geom_bond_atom_site_label_1
_geom_bond_atom_site_label_2
_geom_bond_site_symmetry_2
_geom_bond_distance
_geom_bond_publ_flag
Pd1 Cl1 . 2.3091(5) yes
Pd1 Cl1 2_666 2.3091(5) no
Pd1 S1 . 2.3378(5) yes
Pd1 S1 2_666 2.3378(5) no
S1 C12 . 1.758(2) no
S1 C1 . 1.772(2) no
N1 C6 . 1.385(2) no
N1 C7 . 1.389(2) no
N1 H1 . 0.8600 no
C1 C6 . 1.391(3) no
C1 C2 . 1.387(3) no
C2 C3 . 1.382(3) no
C2 H2 . 0.9300 no
C3 C4 . 1.379(4) no
C3 H3 . 0.9300 no
C4 C5 . 1.375(3) no
C4 H4 . 0.9300 no
C5 C6 . 1.403(3) no
C5 H5 . 0.9300 no
C7 C12 . 1.393(3) no
C7 C8 . 1.392(3) no
C8 C9 . 1.382(3) no
C8 H8 . 0.9300 no
C9 C10 . 1.382(4) no
C9 H9 . 0.9300 no
C10 C11 . 1.378(3) no
C10 H10 . 0.9300 no
C11 C12 . 1.393(3) no
C11 H11 . 0.9300 no

loop_
_geom_hbond_atom_site_label_D
_geom_hbond_atom_site_label_H
_geom_hbond_atom_site_label_A
_geom_hbond_site_symmetry_A
_geom_hbond_distance_DH
_geom_hbond_distance_HA
_geom_hbond_distance_DA
_geom_hbond_angle_DHA
_geom_hbond_publ_flag
N1 H1 Cl1 1_565 0.86 2.67 3.359(2) 138 yes
N1 H1 N1 2_676 0.86 2.49 3.109(2) 130 yes

loop_
_geom_torsion_atom_site_label_1
_geom_torsion_atom_site_label_2
_geom_torsion_atom_site_label_3
_geom_torsion_atom_site_label_4
_geom_torsion_site_symmetry_1
_geom_torsion
_geom_torsion_publ_flag
Cl1 Pd1 S1 C12 . -166.02(7) no
Cl1 Pd1 S1 C12 2_666 13.98(7) no
Cl1 Pd1 S1 C1 . 87.15(7) no
Cl1 Pd1 S1 C1 2_666 -92.85(7) no
C12 S1 C1 C6 . -26.79(17) no
Pd1 S1 C1 C6 . 87.90(15) no
C12 S1 C1 C2 . 155.80(16) no
Pd1 S1 C1 C2 . -89.51(16) no
C6 C1 C2 C3 . -1.6(3) no
S1 C1 C2 C3 . 175.8(2) no
C1 C2 C3 C4 . -0.3(4) no
C2 C3 C4 C5 . 1.8(4) no
C3 C4 C5 C6 . -1.4(4) no
C2 C1 C6 N1 . -176.54(17) no
S1 C1 C6 N1 . 6.1(3) no
C2 C1 C6 C5 . 1.9(3) no
S1 C1 C6 C5 . -175.38(15) no
C7 N1 C6 C1 . 23.0(3) no
C7 N1 C6 C5 . -155.45(18) no
C4 C5 C6 C1 . -0.5(3) no
C4 C5 C6 N1 . 178.0(2) no
C6 N1 C7 C12 . -22.9(3) no
C6 N1 C7 C8 . 156.52(18) no
N1 C7 C8 C9 . -178.07(18) no
C12 C7 C8 C9 . 1.4(3) no
C7 C8 C9 C10 . 0.9(3) no
C8 C9 C10 C11 . -1.5(3) no
C9 C10 C11 C12 . -0.2(3) no
N1 C7 C12 C11 . 176.36(17) no
C8 C7 C12 C11 . -3.1(3) no
N1 C7 C12 S1 . -6.4(2) no
C8 C7 C12 S1 . 174.18(14) no
C10 C11 C12 C7 . 2.5(3) no
C10 C11 C12 S1 . -174.83(16) no
C1 S1 C12 C7 . 27.04(17) no
Pd1 S1 C12 C7 . -82.01(15) no
C1 S1 C12 C11 . -155.62(15) no
Pd1 S1 C12 C11 . 95.34(14) no
